data_7107706
loop_
_publ_author_name
'Li Zhou'
'Zong-Xiang Xu'
'Ye Zhou'
'Yan Feng'
'Xiang-Ge Zhou'
'Hai-Feng Xiang'
'V.A.L. Roy'

_publ_section_title
;
 Structure-charge transport relationship of 5,15-Dialkylated porphyrins
;
_journal_name_full Chem.Commun.
_journal_page_first 5139
_journal_paper_doi 10.1039/c2cc31137b
_journal_volume 48
_journal_year 2012
_chemical_formula_sum 'C24 H22 N4'
_chemical_formula_weight 366.46
_chemical_name_systematic
;

?

;
_space_group_IT_number 14
_symmetry_cell_setting monoclinic
_symmetry_space_group_name_Hall '-P 2ybc'
_symmetry_space_group_name_H-M 'P 1 21/c 1'
_atom_sites_solution_hydrogens geom
_atom_sites_solution_primary direct
_atom_sites_solution_secondary difmap
_audit_creation_method SHELXL-97
_cell_angle_alpha 90.00
_cell_angle_beta 103.008(2)
_cell_angle_gamma 90.00
_cell_formula_units_Z 4
_cell_length_a 13.1977(4)
_cell_length_b 12.7229(4)
_cell_length_c 11.5658(4)
_cell_measurement_reflns_used 7334
_cell_measurement_temperature 296(2)
_cell_measurement_theta_max 27.01
_cell_measurement_theta_min 2.25
_cell_volume 1892.21(11)
_computing_cell_refinement 'Bruker APEXII'
_computing_data_collection 'Bruker APEXII'
_computing_data_reduction 'Bruker SAINT'
_computing_molecular_graphics 'Bruker SHELXTL'
_computing_publication_material 'Bruker SHELXTL'
_computing_structure_refinement 'SHELXL-97 (Sheldrick, 1997)'
_computing_structure_solution 'SHELXS-97 (Sheldrick, 1990)'
_diffrn_ambient_temperature 296(2)
_diffrn_measured_fraction_theta_full 0.986
_diffrn_measured_fraction_theta_max 0.986
_diffrn_measurement_device_type ' Bruker APEXII CCD area detector'
_diffrn_measurement_method 'phi and omega scans'
_diffrn_radiation_monochromator graphite
_diffrn_radiation_source 'fine-focus sealed tube'
_diffrn_radiation_type MoK\a
_diffrn_radiation_wavelength 0.71073
_diffrn_reflns_av_R_equivalents 0.0520
_diffrn_reflns_av_sigmaI/netI 0.0365
_diffrn_reflns_limit_h_max 17
_diffrn_reflns_limit_h_min -17
_diffrn_reflns_limit_k_max 15
_diffrn_reflns_limit_k_min -16
_diffrn_reflns_limit_l_max 15
_diffrn_reflns_limit_l_min -14
_diffrn_reflns_number 24410
_diffrn_reflns_theta_full 27.53
_diffrn_reflns_theta_max 27.53
_diffrn_reflns_theta_min 1.58
_exptl_absorpt_coefficient_mu 0.078
_exptl_absorpt_correction_T_max 0.7456
_exptl_absorpt_correction_T_min 0.4687
_exptl_absorpt_correction_type multi-scan
_exptl_absorpt_process_details 'SAINT ver 7.34; Bruker SADABS'
_exptl_crystal_colour red
_exptl_crystal_density_diffrn 1.286
_exptl_crystal_density_meas 0
_exptl_crystal_density_method 'not measured'
_exptl_crystal_description BLOCK
_exptl_crystal_F_000 776
_exptl_crystal_size_max 0.60
_exptl_crystal_size_mid 0.50
_exptl_crystal_size_min 0.40
_refine_diff_density_max 0.267
_refine_diff_density_min -0.270
_refine_diff_density_rms 0.066
_refine_ls_extinction_method none
_refine_ls_goodness_of_fit_ref 1.002
_refine_ls_hydrogen_treatment mixed
_refine_ls_matrix_type full
_refine_ls_number_parameters 312
_refine_ls_number_reflns 4303
_refine_ls_number_restraints 0
_refine_ls_restrained_S_all 1.002
_refine_ls_R_factor_all 0.0871
_refine_ls_R_factor_gt 0.0642
_refine_ls_shift/su_max 0.000
_refine_ls_shift/su_mean 0.000
_refine_ls_structure_factor_coef Fsqd
_refine_ls_weighting_details 'calc w=1/[\s^2^(Fo^2^)+(0.0928P)^2^+1.7888P] where P=(Fo^2^+2Fc^2^)/3'
_refine_ls_weighting_scheme calc
_refine_ls_wR_factor_gt 0.1917
_refine_ls_wR_factor_ref 0.2123
_reflns_number_gt 3043
_reflns_number_total 4303
_reflns_threshold_expression >2sigma(I)
_cod_data_source_file c2cc31137b.txt
_cod_data_source_block c3por
_cod_original_sg_symbol_H-M P2(1)/c
_cod_database_code 7107706

loop_
_symmetry_equiv_pos_as_xyz
'x, y, z'
'-x, y+1/2, -z+1/2'
'-x, -y, -z'
'x, -y-1/2, z-1/2'

loop_
_atom_site_label
_atom_site_type_symbol
_atom_site_fract_x
_atom_site_fract_y
_atom_site_fract_z
_atom_site_U_iso_or_equiv
_atom_site_adp_type
_atom_site_occupancy
_atom_site_symmetry_multiplicity
_atom_site_calc_flag
_atom_site_refinement_flags
N1 N 0.50892(10) 0.51628(11) 0.65643(11) 0.0406(3) Uani 1 1 d .
H1B H 0.4738(16) 0.5724(18) 0.6213(19) 0.071(7) Uiso 1 1 d .
N2 N 0.27741(10) 0.56579(11) 0.61558(11) 0.0410(3) Uani 1 1 d .
N3 N 0.30472(11) 0.75520(11) 0.50675(11) 0.0421(3) Uani 1 1 d .
H3B H 0.3443(16) 0.6877(19) 0.5395(19) 0.074(7) Uiso 1 1 d .
N4 N 0.53686(10) 0.70640(11) 0.54994(11) 0.0417(3) Uani 1 1 d .
C1 C 0.67735(12) 0.58251(15) 0.63166(14) 0.0455(4) Uani 1 1 d .
C2 C 0.61471(12) 0.50783(14) 0.66865(13) 0.0426(4) Uani 1 1 d .
C3 C 0.64402(14) 0.40806(16) 0.72379(15) 0.0515(5) Uani 1 1 d .
H3A H 0.7133(16) 0.3811(16) 0.7445(18) 0.064(6) Uiso 1 1 d .
C4 C 0.55766(15) 0.36044(15) 0.74252(15) 0.0500(5) Uani 1 1 d .
H4A H 0.5489(14) 0.2931(16) 0.7725(16) 0.053(5) Uiso 1 1 d .
C5 C 0.47132(13) 0.42779(13) 0.70012(13) 0.0418(4) Uani 1 1 d .
C6 C 0.36894(14) 0.40620(14) 0.70225(14) 0.0446(4) Uani 1 1 d .
H6A H 0.3583(14) 0.3295(15) 0.7356(16) 0.050(5) Uiso 1 1 d .
C7 C 0.28074(12) 0.46755(13) 0.66296(13) 0.0415(4) Uani 1 1 d .
C8 C 0.17795(14) 0.43577(15) 0.67213(16) 0.0514(4) Uani 1 1 d .
H8A H 0.1684(15) 0.3723(16) 0.7084(17) 0.055(5) Uiso 1 1 d .
C9 C 0.11262(14) 0.51560(17) 0.63212(16) 0.0541(5) Uani 1 1 d .
H9A H 0.0410(17) 0.5213(18) 0.6285(19) 0.068(6) Uiso 1 1 d .
C10 C 0.17560(12) 0.59786(14) 0.59665(14) 0.0439(4) Uani 1 1 d .
C11 C 0.13966(13) 0.69552(15) 0.54866(15) 0.0471(4) Uani 1 1 d .
C12 C 0.20143(13) 0.76822(14) 0.50613(14) 0.0453(4) Uani 1 1 d .
C13 C 0.17218(15) 0.86843(17) 0.45311(17) 0.0579(5) Uani 1 1 d .
H13A H 0.0992(15) 0.8993(16) 0.4429(18) 0.060(6) Uiso 1 1 d .
C14 C 0.25740(17) 0.91179(17) 0.42463(17) 0.0597(6) Uani 1 1 d .
H14A H 0.2639(17) 0.9830(18) 0.3887(19) 0.071(6) Uiso 1 1 d .
C15 C 0.34158(14) 0.84163(14) 0.45882(14) 0.0481(4) Uani 1 1 d .
C16 C 0.44274(15) 0.85963(15) 0.44883(15) 0.0508(5) Uani 1 1 d .
H16A H 0.4558(16) 0.9325(17) 0.4148(18) 0.066(6) Uiso 1 1 d .
C17 C 0.53112(13) 0.79891(14) 0.48965(14) 0.0457(4) Uani 1 1 d .
C18 C 0.63383(15) 0.82992(17) 0.47611(17) 0.0581(5) Uani 1 1 d .
H18A H 0.6524(15) 0.8892(17) 0.4391(18) 0.062(6) Uiso 1 1 d .
C19 C 0.70005(14) 0.75474(17) 0.52790(17) 0.0569(5) Uani 1 1 d .
H19A H 0.7701(15) 0.7514(16) 0.5328(17) 0.054(5) Uiso 1 1 d .
C20 C 0.63928(12) 0.67679(14) 0.57409(14) 0.0440(4) Uani 1 1 d .
C21 C 0.79295(14) 0.56060(18) 0.65728(17) 0.0561(5) Uani 1 1 d .
H21A H 0.8268(17) 0.5938(18) 0.596(2) 0.075(7) Uiso 1 1 d .
H21B H 0.8042(16) 0.4845(18) 0.6469(18) 0.064(6) Uiso 1 1 d .
C22 C 0.84913(16) 0.5938(2) 0.7821(2) 0.0703(7) Uani 1 1 d .
H22A H 0.9209 0.5733 0.7959 0.073(7) Uiso 1 1 calc R
H22B H 0.8172 0.5603 0.8392 0.088 Uiso 1 1 calc R
H22C H 0.8446 0.6687 0.7896 0.088 Uiso 1 1 calc R
C23 C 0.02819(15) 0.72842(18) 0.5474(2) 0.0641(6) Uani 1 1 d .
H23A H 0.0005 0.7686 0.4760 0.062(6) Uiso 1 1 calc R
H23B H -0.0145 0.6661 0.5457 0.075 Uiso 1 1 calc R
C24 C 0.02219(18) 0.7942(2) 0.6554(3) 0.0869(8) Uani 1 1 d .
H24A H 0.0569 0.8601 0.6520 0.084(8) Uiso 1 1 calc R
H24B H 0.0552 0.7573 0.7262 0.100 Uiso 1 1 calc R
H24C H -0.0494 0.8070 0.6561 0.100 Uiso 1 1 calc R

loop_
_atom_site_aniso_label
_atom_site_aniso_U_11
_atom_site_aniso_U_22
_atom_site_aniso_U_33
_atom_site_aniso_U_23
_atom_site_aniso_U_13
_atom_site_aniso_U_12
N1 0.0409(6) 0.0431(7) 0.0381(6) 0.0017(6) 0.0092(5) 0.0016(6)
N2 0.0403(6) 0.0446(7) 0.0394(6) -0.0040(6) 0.0114(5) -0.0073(6)
N3 0.0436(7) 0.0425(7) 0.0392(6) 0.0030(6) 0.0070(5) 0.0009(6)
N4 0.0448(6) 0.0433(7) 0.0395(6) -0.0026(6) 0.0144(5) -0.0068(6)
C1 0.0397(7) 0.0598(10) 0.0376(7) -0.0118(7) 0.0099(6) -0.0042(7)
C2 0.0393(7) 0.0524(9) 0.0348(7) -0.0064(7) 0.0059(6) 0.0020(7)
C3 0.0510(9) 0.0580(11) 0.0402(8) -0.0021(8) -0.0009(7) 0.0112(8)
C4 0.0613(10) 0.0448(9) 0.0410(8) 0.0042(7) 0.0055(7) 0.0054(8)
C5 0.0516(8) 0.0420(9) 0.0314(7) -0.0004(6) 0.0084(6) -0.0014(7)
C6 0.0567(9) 0.0420(9) 0.0363(7) 0.0005(7) 0.0129(6) -0.0059(7)
C7 0.0446(8) 0.0445(9) 0.0368(7) -0.0042(6) 0.0122(6) -0.0096(7)
C8 0.0551(9) 0.0510(10) 0.0514(9) -0.0063(8) 0.0190(7) -0.0196(8)
C9 0.0424(8) 0.0676(12) 0.0548(9) -0.0129(9) 0.0161(7) -0.0172(8)
C10 0.0391(7) 0.0506(9) 0.0420(8) -0.0114(7) 0.0089(6) -0.0090(7)
C11 0.0375(8) 0.0543(10) 0.0462(8) -0.0087(8) 0.0021(6) -0.0027(7)
C12 0.0407(8) 0.0500(9) 0.0411(8) -0.0042(7) 0.0006(6) 0.0011(7)
C13 0.0516(10) 0.0611(11) 0.0546(10) 0.0051(9) -0.0016(8) 0.0111(9)
C14 0.0724(12) 0.0548(11) 0.0486(9) 0.0121(8) 0.0063(9) 0.0054(10)
C15 0.0584(9) 0.0483(9) 0.0365(7) 0.0051(7) 0.0088(7) -0.0031(8)
C16 0.0665(10) 0.0440(9) 0.0443(8) 0.0073(7) 0.0177(7) -0.0053(8)
C17 0.0549(8) 0.0427(9) 0.0435(8) -0.0025(7) 0.0192(7) -0.0114(7)
C18 0.0640(10) 0.0571(11) 0.0606(10) -0.0042(9) 0.0297(8) -0.0205(9)
C19 0.0463(8) 0.0694(12) 0.0611(10) -0.0107(9) 0.0245(7) -0.0172(8)
C20 0.0391(7) 0.0546(10) 0.0394(7) -0.0094(7) 0.0113(6) -0.0080(7)
C21 0.0396(8) 0.0727(13) 0.0574(10) -0.0092(9) 0.0136(7) 0.0007(9)
C22 0.0471(10) 0.0845(15) 0.0723(13) -0.0145(12) -0.0018(9) -0.0008(10)
C23 0.0404(9) 0.0682(13) 0.0806(13) -0.0070(11) 0.0072(9) -0.0009(9)
C24 0.0629(12) 0.0903(17) 0.1153(18) -0.0227(15) 0.0363(12) 0.0026(12)

loop_
_atom_type_symbol
_atom_type_description
_atom_type_scat_dispersion_real
_atom_type_scat_dispersion_imag
_atom_type_scat_source
C C 0.0033 0.0016 'International Tables Vol C Tables 4.2.6.8 and 6.1.1.4'
H H 0.0000 0.0000 'International Tables Vol C Tables 4.2.6.8 and 6.1.1.4'
N N 0.0061 0.0033 'International Tables Vol C Tables 4.2.6.8 and 6.1.1.4'

loop_
_geom_angle_atom_site_label_1
_geom_angle_atom_site_label_2
_geom_angle_atom_site_label_3
_geom_angle
C5 N1 C2 109.94(14)
C5 N1 H1B 128.8(14)
C2 N1 H1B 121.2(14)
C7 N2 C10 106.18(14)
C15 N3 C12 110.13(14)
C15 N3 H3B 128.4(13)
C12 N3 H3B 121.5(13)
C17 N4 C20 106.31(14)
C2 C1 C20 123.69(15)
C2 C1 C21 117.22(16)
C20 C1 C21 119.08(16)
N1 C2 C1 125.15(16)
N1 C2 C3 106.30(15)
C1 C2 C3 128.53(16)
C4 C3 C2 108.39(16)
C4 C3 H3A 126.4(13)
C2 C3 H3A 125.2(13)
C3 C4 C5 108.30(16)
C3 C4 H4A 130.2(12)
C5 C4 H4A 121.4(11)
N1 C5 C6 127.21(15)
N1 C5 C4 107.06(15)
C6 C5 C4 125.72(16)
C5 C6 C7 129.16(16)
C5 C6 H6A 113.3(10)
C7 C6 H6A 117.5(10)
N2 C7 C6 126.57(15)
N2 C7 C8 109.96(15)
C6 C7 C8 123.42(16)
C9 C8 C7 107.68(16)
C9 C8 H8A 131.9(12)
C7 C8 H8A 120.1(12)
C8 C9 C10 106.14(16)
C8 C9 H9A 129.3(14)
C10 C9 H9A 124.5(14)
N2 C10 C11 123.98(16)
N2 C10 C9 110.03(15)
C11 C10 C9 125.98(16)
C12 C11 C10 123.80(16)
C12 C11 C23 116.98(17)
C10 C11 C23 119.15(17)
N3 C12 C11 125.28(16)
N3 C12 C13 106.39(16)
C11 C12 C13 128.33(17)
C14 C13 C12 107.93(17)
C14 C13 H13A 128.8(12)
C12 C13 H13A 123.2(12)
C13 C14 C15 108.54(18)
C13 C14 H14A 128.1(13)
C15 C14 H14A 123.3(13)
N3 C15 C16 127.14(17)
N3 C15 C14 107.01(17)
C16 C15 C14 125.82(18)
C15 C16 C17 129.11(17)
C15 C16 H16A 115.2(12)
C17 C16 H16A 115.3(12)
N4 C17 C16 126.88(16)
N4 C17 C18 110.12(16)
C16 C17 C18 122.96(17)
C19 C18 C17 106.73(17)
C19 C18 H18A 125.0(13)
C17 C18 H18A 128.3(13)
C18 C19 C20 107.04(16)
C18 C19 H19A 127.5(13)
C20 C19 H19A 125.5(13)
N4 C20 C1 124.13(16)
N4 C20 C19 109.80(15)
C1 C20 C19 126.03(16)
C1 C21 C22 112.83(16)
C1 C21 H21A 111.9(13)
C22 C21 H21A 110.3(13)
C1 C21 H21B 109.2(12)
C22 C21 H21B 109.3(12)
H21A C21 H21B 102.9(18)
C21 C22 H22A 109.5
C21 C22 H22B 109.5
H22A C22 H22B 109.5
C21 C22 H22C 109.5
H22A C22 H22C 109.5
H22B C22 H22C 109.5
C24 C23 C11 111.82(17)
C24 C23 H23A 109.3
C11 C23 H23A 109.3
C24 C23 H23B 109.3
C11 C23 H23B 109.3
H23A C23 H23B 107.9
C23 C24 H24A 109.5
C23 C24 H24B 109.5
H24A C24 H24B 109.5
C23 C24 H24C 109.5
H24A C24 H24C 109.5
H24B C24 H24C 109.5

loop_
_geom_bond_atom_site_label_1
_geom_bond_atom_site_label_2
_geom_bond_distance
N1 C5 1.372(2)
N1 C2 1.376(2)
N1 H1B 0.90(2)
N2 C7 1.362(2)
N2 C10 1.374(2)
N3 C15 1.369(2)
N3 C12 1.372(2)
N3 H3B 1.03(2)
N4 C17 1.361(2)
N4 C20 1.370(2)
C1 C2 1.389(3)
C1 C20 1.408(3)
C1 C21 1.513(2)
C2 C3 1.434(3)
C3 C4 1.351(3)
C3 H3A 0.96(2)
C4 C5 1.422(2)
C4 H4A 0.94(2)
C5 C6 1.385(2)
C6 C7 1.390(2)
C6 H6A 1.071(19)
C7 C8 1.442(2)
C8 C9 1.345(3)
C8 H8A 0.93(2)
C9 C10 1.452(3)
C9 H9A 0.94(2)
C10 C11 1.399(3)
C11 C12 1.394(3)
C11 C23 1.527(3)
C12 C13 1.430(3)
C13 C14 1.358(3)
C13 H13A 1.02(2)
C14 C15 1.411(3)
C14 H14A 1.01(2)
C15 C16 1.385(3)
C16 C17 1.390(3)
C16 H16A 1.04(2)
C17 C18 1.454(3)
C18 C19 1.342(3)
C18 H18A 0.93(2)
C19 C20 1.451(3)
C19 H19A 0.914(19)
C21 C22 1.526(3)
C21 H21A 1.01(2)
C21 H21B 0.99(2)
C22 H22A 0.9600
C22 H22B 0.9600
C22 H22C 0.9600
C23 C24 1.520(4)
C23 H23A 0.9700
C23 H23B 0.9700
C24 H24A 0.9600
C24 H24B 0.9600
C24 H24C 0.9600

loop_
_geom_torsion_atom_site_label_1
_geom_torsion_atom_site_label_2
_geom_torsion_atom_site_label_3
_geom_torsion_atom_site_label_4
_geom_torsion
C5 N1 C2 C1 178.76(15)
C5 N1 C2 C3 -0.25(17)
C20 C1 C2 N1 -1.3(3)
C21 C1 C2 N1 177.73(15)
C20 C1 C2 C3 177.52(16)
C21 C1 C2 C3 -3.5(3)
N1 C2 C3 C4 0.11(19)
C1 C2 C3 C4 -178.86(17)
C2 C3 C4 C5 0.1(2)
C2 N1 C5 C6 -179.10(15)
C2 N1 C5 C4 0.29(18)
C3 C4 C5 N1 -0.22(19)
C3 C4 C5 C6 179.19(16)
N1 C5 C6 C7 -0.8(3)
C4 C5 C6 C7 179.90(17)
C10 N2 C7 C6 -176.39(16)
C10 N2 C7 C8 1.14(17)
C5 C6 C7 N2 -1.9(3)
C5 C6 C7 C8 -179.09(16)
N2 C7 C8 C9 -1.0(2)
C6 C7 C8 C9 176.59(16)
C7 C8 C9 C10 0.5(2)
C7 N2 C10 C11 179.88(15)
C7 N2 C10 C9 -0.84(18)
C8 C9 C10 N2 0.2(2)
C8 C9 C10 C11 179.48(17)
N2 C10 C11 C12 5.1(3)
C9 C10 C11 C12 -174.02(17)
N2 C10 C11 C23 -171.70(16)
C9 C10 C11 C23 9.1(3)
C15 N3 C12 C11 -179.82(16)
C15 N3 C12 C13 0.76(19)
C10 C11 C12 N3 -0.9(3)
C23 C11 C12 N3 175.96(16)
C10 C11 C12 C13 178.35(17)
C23 C11 C12 C13 -4.7(3)
N3 C12 C13 C14 -0.3(2)
C11 C12 C13 C14 -179.67(18)
C12 C13 C14 C15 -0.3(2)
C12 N3 C15 C16 177.03(17)
C12 N3 C15 C14 -0.94(19)
C13 C14 C15 N3 0.8(2)
C13 C14 C15 C16 -177.26(18)
N3 C15 C16 C17 -3.8(3)
C14 C15 C16 C17 173.77(19)
C20 N4 C17 C16 -178.56(17)
C20 N4 C17 C18 -0.67(18)
C15 C16 C17 N4 -0.1(3)
C15 C16 C17 C18 -177.77(18)
N4 C17 C18 C19 0.5(2)
C16 C17 C18 C19 178.49(17)
C17 C18 C19 C20 -0.1(2)
C17 N4 C20 C1 -177.38(15)
C17 N4 C20 C19 0.60(18)
C2 C1 C20 N4 1.2(3)
C21 C1 C20 N4 -177.78(15)
C2 C1 C20 C19 -176.44(17)
C21 C1 C20 C19 4.6(3)
C18 C19 C20 N4 -0.3(2)
C18 C19 C20 C1 177.63(17)
C2 C1 C21 C22 -84.2(2)
C20 C1 C21 C22 94.9(2)
C12 C11 C23 C24 -82.9(2)
C10 C11 C23 C24 94.1(2)
